data_7035214
loop_
_publ_author_name
'Tanimoto, Hiroki'
'Nagao, Tomohiko'
'Fujiwara, Taro'
'Nishiyama, Yasuhiro'
'Morimoto, Tsumoru'
'Suzuka, Toshimasa'
'Tsutsumi, Ken'
'Kakiuchi, Kiyomi'

_publ_section_title
;
 Stepwise synthesis and characterization of germa[4], [5], [8], and
 [10]pericyclynes.
;
_journal_issue 26
_journal_name_full 'Dalton transactions (Cambridge, England : 2003)'
_journal_page_first 11811
_journal_page_last 11818
_journal_paper_doi 10.1039/c5dt01411e
_journal_volume 44
_journal_year 2015
_chemical_formula_moiety 'C70 H50 Ge5'
_chemical_formula_sum 'C70 H50 Ge5'
_chemical_formula_weight 1254.12
_chemical_name_systematic PhGe5
_space_group_crystal_system monoclinic
_space_group_IT_number 14
_space_group_name_Hall '-P 2ybc'
_space_group_name_H-M_alt 'P 1 21/c 1'
_symmetry_space_group_name_Hall '-P 2ybc'
_symmetry_space_group_name_H-M 'P 1 21/c 1'
_atom_sites_solution_hydrogens geom
_atom_sites_solution_primary direct
_atom_sites_solution_secondary difmap
_audit_creation_method SHELXL-2014
_audit_update_record
;
2015-05-12 deposited with the CCDC.
2015-05-15 downloaded from the CCDC.
;
_cell_angle_alpha 90
_cell_angle_beta 103.9890(10)
_cell_angle_gamma 90
_cell_formula_units_Z 8
_cell_length_a 17.5446(3)
_cell_length_b 25.9092(5)
_cell_length_c 27.6526(5)
_cell_measurement_reflns_used 69917
_cell_measurement_temperature 123(2)
_cell_measurement_theta_max 25.39
_cell_measurement_theta_min 3.04
_cell_volume 12197.1(4)
_computing_cell_refinement 'RAPID AUTO'
_computing_data_collection 'RAPID AUTO (Rigaku, ????)'
_computing_data_reduction 'RAPID AUTO'
_computing_molecular_graphics 'CrystalStructure 4.1'
_computing_publication_material 'CrystalStructure 4.1 (Rigaku, 2014)'
_computing_structure_refinement 'SHELXL-2014 (Sheldrick, 2014)'
_computing_structure_solution 'SIR2011 (Burla, et al., 2012)'
_diffrn_ambient_temperature 123(2)
_diffrn_detector_area_resol_mean 10.000
_diffrn_measured_fraction_theta_full 0.998
_diffrn_measured_fraction_theta_max 0.998
_diffrn_measurement_device_type 'Rigaku R-AXIS RAPID'
_diffrn_measurement_method \w
_diffrn_radiation_type MoK\a
_diffrn_radiation_wavelength 0.71075
_diffrn_reflns_av_R_equivalents 0.1199
_diffrn_reflns_av_unetI/netI 0.0712
_diffrn_reflns_laue_measured_fraction_full 0.998
_diffrn_reflns_laue_measured_fraction_max 0.998
_diffrn_reflns_limit_h_max 21
_diffrn_reflns_limit_h_min -19
_diffrn_reflns_limit_k_max 31
_diffrn_reflns_limit_k_min -31
_diffrn_reflns_limit_l_max 33
_diffrn_reflns_limit_l_min -33
_diffrn_reflns_number 172747
_diffrn_reflns_point_group_measured_fraction_full 0.998
_diffrn_reflns_point_group_measured_fraction_max 0.998
_diffrn_reflns_theta_full 25.242
_diffrn_reflns_theta_max 25.351
_diffrn_reflns_theta_min 3.037
_exptl_absorpt_coefficient_mu 2.564
_exptl_absorpt_correction_T_max 0.952
_exptl_absorpt_correction_T_min 0.494
_exptl_absorpt_correction_type multi-scan
_exptl_absorpt_process_details 'ABSCOR (Rigaku, 1995)'
_exptl_crystal_colour colorless
_exptl_crystal_density_diffrn 1.443
_exptl_crystal_density_method 'not measured'
_exptl_crystal_description prism
_exptl_crystal_F_000 5312
_exptl_crystal_size_max 0.200
_exptl_crystal_size_mid 0.030
_exptl_crystal_size_min 0.020
_refine_diff_density_max 0.859
_refine_diff_density_min -0.819
_refine_diff_density_rms 0.098
_refine_ls_extinction_method none
_refine_ls_goodness_of_fit_ref 1.084
_refine_ls_hydrogen_treatment constr
_refine_ls_matrix_type full
_refine_ls_number_parameters 1436
_refine_ls_number_reflns 22297
_refine_ls_number_restraints 36
_refine_ls_restrained_S_all 1.083
_refine_ls_R_factor_all 0.1209
_refine_ls_R_factor_gt 0.0760
_refine_ls_shift/su_max 0.001
_refine_ls_shift/su_mean 0.000
_refine_ls_structure_factor_coef Fsqd
_refine_ls_weighting_details 'w=1/[\s^2^(Fo^2^)+(0.0696P)^2^+42.9906P] where P=(Fo^2^+2Fc^2^)/3'
_refine_ls_weighting_scheme calc
_refine_ls_wR_factor_gt 0.1746
_refine_ls_wR_factor_ref 0.1948
_reflns_Friedel_coverage 0.000
_reflns_number_gt 14811
_reflns_number_total 22297
_reflns_threshold_expression 'I > 2\s(I)'
_cod_data_source_file c5dt01411e2.cif
_cod_data_source_block shelxl
_cod_depositor_comments 'Adding full bibliography for 7035212--7035215.cif.'
_cod_original_cell_volume 12197.2(4)
_cod_database_code 7035214
_shelx_space_group_comment
;
The symmetry employed for this shelxl refinement is uniquely defined
by the following loop, which should always be used as a source of
symmetry information in preference to the above space-group names.
They are only intended as comments.
;
_shelx_estimated_absorpt_t_min 0.628
_shelx_estimated_absorpt_t_max 0.951
_shelxl_version_number 2014-3
_platon_squeeze_void_probe_radius 1.20

loop_
_space_group_symop_operation_xyz
'x, y, z'
'-x, y+1/2, -z+1/2'
'-x, -y, -z'
'x, -y-1/2, z-1/2'

loop_
_atom_site_label
_atom_site_type_symbol
_atom_site_fract_x
_atom_site_fract_y
_atom_site_fract_z
_atom_site_U_iso_or_equiv
_atom_site_adp_type
_atom_site_occupancy
_atom_site_site_symmetry_order
_atom_site_calc_flag
_atom_site_refinement_flags_posn
_atom_site_refinement_flags_adp
_atom_site_refinement_flags_occupancy
_atom_site_disorder_assembly
_atom_site_disorder_group
Ge1 Ge 1.17439(5) 0.29999(3) 0.30594(3) 0.0416(2) Uani 1 1 d . . . . .
Ge2 Ge 1.09572(5) 0.44302(3) 0.40503(3) 0.0420(2) Uani 1 1 d . . . . .
Ge3 Ge 0.95633(5) 0.57215(3) 0.27927(3) 0.0460(2) Uani 1 1 d . . . . .
Ge4 Ge 0.79401(5) 0.45605(3) 0.14977(3) 0.0438(2) Uani 1 1 d . . . . .
Ge5 Ge 0.97745(5) 0.30980(3) 0.14120(3) 0.0433(2) Uani 1 1 d . . . . .
Ge6 Ge 0.32983(5) 0.44791(4) 0.18261(3) 0.0536(2) Uani 1 1 d . . . . .
Ge7 Ge 0.42833(5) 0.30492(3) 0.09254(3) 0.0481(2) Uani 1 1 d . . . . .
Ge8 Ge 0.56521(5) 0.17870(3) 0.22255(3) 0.0456(2) Uani 1 1 d . . . . .
Ge9 Ge 0.71618(5) 0.30141(3) 0.34991(3) 0.0501(2) Uani 1 1 d . . . . .
Ge10 Ge 0.52429(5) 0.44403(4) 0.34839(3) 0.0536(2) Uani 1 1 d . . . . .
C1 C 1.1534(4) 0.3544(3) 0.3465(3) 0.0423(18) Uani 1 1 d . . . . .
C2 C 1.1383(5) 0.3896(3) 0.3718(3) 0.0452(19) Uani 1 1 d . . . . .
C3 C 1.0477(5) 0.4911(3) 0.3541(3) 0.0481(19) Uani 1 1 d . . . . .
C4 C 1.0147(5) 0.5225(3) 0.3244(3) 0.049(2) Uani 1 1 d . . . . .
C5 C 0.8842(4) 0.5321(3) 0.2321(3) 0.0454(19) Uani 1 1 d . . . . .
C6 C 0.8476(5) 0.5033(3) 0.1999(3) 0.0466(19) Uani 1 1 d . . . . .
C7 C 0.8681(4) 0.4040(3) 0.1420(3) 0.0461(19) Uani 1 1 d . . . . .
C8 C 0.9131(4) 0.3689(3) 0.1404(3) 0.0429(18) Uani 1 1 d . . . . .
C9 C 1.0515(4) 0.3091(3) 0.2047(3) 0.0402(17) Uani 1 1 d . . . . .
C10 C 1.0990(4) 0.3068(3) 0.2440(3) 0.0401(17) Uani 1 1 d . . . . .
C11 C 1.1576(5) 0.2348(3) 0.3362(3) 0.0463(19) Uani 1 1 d . . . . .
C12 C 1.0937(5) 0.2265(3) 0.3561(3) 0.056(2) Uani 1 1 d . . . . .
H12 H 1.0555 0.2529 0.3545 0.067 Uiso 1 1 calc R U . . .
C13 C 1.0852(6) 0.1799(4) 0.3784(3) 0.073(3) Uani 1 1 d . . . . .
H13 H 1.0435 0.1755 0.3945 0.088 Uiso 1 1 calc R U . . .
C14 C 1.1364(7) 0.1395(4) 0.3776(4) 0.075(3) Uani 1 1 d . . . . .
H14 H 1.1280 0.1067 0.3909 0.089 Uiso 1 1 calc R U . . .
C15 C 1.1978(8) 0.1473(4) 0.3580(4) 0.086(3) Uani 1 1 d . . . . .
H15 H 1.2340 0.1200 0.3583 0.104 Uiso 1 1 calc R U . . .
C16 C 1.2101(6) 0.1949(3) 0.3369(3) 0.062(2) Uani 1 1 d . . . . .
H16 H 1.2542 0.1997 0.3232 0.075 Uiso 1 1 calc R U . . .
C17 C 1.2788(4) 0.3045(3) 0.2970(3) 0.0460(19) Uani 1 1 d . . . . .
C18 C 1.3435(5) 0.3040(4) 0.3398(3) 0.066(3) Uani 1 1 d . . . . .
H18 H 1.3342 0.3026 0.3722 0.079 Uiso 1 1 calc R U . . .
C19 C 1.4194(6) 0.3055(4) 0.3341(4) 0.078(3) Uani 1 1 d . . . . .
H19 H 1.4619 0.3067 0.3628 0.094 Uiso 1 1 calc R U . . .
C20 C 1.4346(5) 0.3052(3) 0.2883(4) 0.062(2) Uani 1 1 d . . . . .
H20 H 1.4872 0.3049 0.2850 0.074 Uiso 1 1 calc R U . . .
C21 C 1.3732(6) 0.3055(3) 0.2467(3) 0.057(2) Uani 1 1 d . . . . .
H21 H 1.3841 0.3056 0.2147 0.068 Uiso 1 1 calc R U . . .
C22 C 1.2954(5) 0.3055(3) 0.2502(3) 0.0474(19) Uani 1 1 d . . . . .
H22 H 1.2539 0.3063 0.2209 0.057 Uiso 1 1 calc R U . . .
C23 C 1.0217(5) 0.4104(3) 0.4366(3) 0.0462(19) Uani 1 1 d . . . . .
C24 C 0.9807(6) 0.4381(4) 0.4624(5) 0.093(4) Uani 1 1 d . . . . .
H24 H 0.9878 0.4744 0.4646 0.111 Uiso 1 1 calc R U . . .
C25 C 0.9269(6) 0.4146(5) 0.4865(5) 0.104(4) Uani 1 1 d . . . . .
H25 H 0.8981 0.4352 0.5043 0.124 Uiso 1 1 calc R U . . .
C26 C 0.9171(6) 0.3648(4) 0.4842(4) 0.069(3) Uani 1 1 d . . . . .
H26 H 0.8823 0.3493 0.5015 0.083 Uiso 1 1 calc R U . . .
C27 C 0.9553(7) 0.3346(4) 0.4578(4) 0.090(3) Uani 1 1 d . . . . .
H27 H 0.9459 0.2985 0.4552 0.108 Uiso 1 1 calc R U . . .
C28 C 1.0092(7) 0.3580(4) 0.4341(4) 0.091(4) Uani 1 1 d . . . . .
H28 H 1.0374 0.3371 0.4161 0.109 Uiso 1 1 calc R U . . .
C29 C 1.1723(4) 0.4824(3) 0.4536(3) 0.0379(17) Uani 1 1 d . . . . .
C30 C 1.1935(4) 0.4671(3) 0.5025(3) 0.0448(18) Uani 1 1 d . . . . .
H30 H 1.1730 0.4359 0.5123 0.054 Uiso 1 1 calc R U . . .
C31 C 1.2451(5) 0.4971(3) 0.5382(3) 0.061(2) Uani 1 1 d . . . . .
H31 H 1.2603 0.4859 0.5719 0.073 Uiso 1 1 calc R U . . .
C32 C 1.2734(5) 0.5427(3) 0.5243(3) 0.054(2) Uani 1 1 d . . . . .
H32 H 1.3072 0.5635 0.5486 0.065 Uiso 1 1 calc R U . . .
C33 C 1.2531(5) 0.5582(3) 0.4756(3) 0.050(2) Uani 1 1 d . . . . .
H33 H 1.2734 0.5896 0.4661 0.060 Uiso 1 1 calc R U . . .
C34 C 1.2027(5) 0.5279(3) 0.4399(3) 0.053(2) Uani 1 1 d . . . . .
H34 H 1.1892 0.5387 0.4061 0.064 Uiso 1 1 calc R U . . .
C35 C 0.9092(5) 0.6165(3) 0.3196(3) 0.050(2) Uani 1 1 d . . . . .
C36 C 0.9184(5) 0.6063(3) 0.3710(3) 0.058(2) Uani 1 1 d . . . . .
H36 H 0.9444 0.5756 0.3849 0.070 Uiso 1 1 calc R U . . .
C37 C 0.8904(6) 0.6399(4) 0.4013(4) 0.075(3) Uani 1 1 d . . . . .
H37 H 0.8964 0.6325 0.4357 0.089 Uiso 1 1 calc R U . . .
C38 C 0.8536(6) 0.6844(4) 0.3809(4) 0.072(3) Uani 1 1 d . . . . .
H38 H 0.8340 0.7078 0.4015 0.086 Uiso 1 1 calc R U . . .
C39 C 0.8447(6) 0.6956(4) 0.3322(4) 0.073(3) Uani 1 1 d . . . . .
H39 H 0.8191 0.7266 0.3188 0.087 Uiso 1 1 calc R U . . .
C40 C 0.8731(5) 0.6616(3) 0.3014(3) 0.061(2) Uani 1 1 d . . . . .
H40 H 0.8672 0.6700 0.2673 0.073 Uiso 1 1 calc R U . . .
C41 C 1.0217(5) 0.6087(3) 0.2438(3) 0.054(2) Uani 1 1 d . . . . .
C42 C 1.0468(7) 0.6563(4) 0.2550(4) 0.086(4) Uani 1 1 d . . . . .
H42 H 1.0304 0.6739 0.2808 0.103 Uiso 1 1 calc R U . . .
C43 C 1.0965(8) 0.6814(5) 0.2304(4) 0.105(5) Uani 1 1 d . . . . .
H43 H 1.1143 0.7153 0.2403 0.126 Uiso 1 1 calc R U . . .
C44 C 1.1186(7) 0.6594(6) 0.1942(6) 0.106(4) Uani 1 1 d . . . . .
H44 H 1.1531 0.6767 0.1780 0.128 Uiso 1 1 calc R U . . .
C45 C 1.0915(8) 0.6095(6) 0.1790(5) 0.110(5) Uani 1 1 d . . . . .
H45 H 1.1061 0.5934 0.1517 0.132 Uiso 1 1 calc R U . . .
C46 C 1.0432(6) 0.5840(4) 0.2041(5) 0.087(4) Uani 1 1 d . . . . .
H46 H 1.0249 0.5502 0.1945 0.104 Uiso 1 1 calc R U . . .
C47 C 0.7107(4) 0.4230(3) 0.1729(3) 0.0428(18) Uani 1 1 d . . . . .
C48 C 0.6675(7) 0.4499(5) 0.1978(4) 0.094(4) Uani 1 1 d . . . . .
H48 H 0.6794 0.4853 0.2053 0.112 Uiso 1 1 calc R U . . .
C49 C 0.6041(7) 0.4265(6) 0.2133(4) 0.108(5) Uani 1 1 d . . . . .
H49 H 0.5713 0.4465 0.2287 0.130 Uiso 1 1 calc R U . . .
C50 C 0.5909(6) 0.3759(5) 0.2058(4) 0.083(4) Uani 1 1 d . . . . .
H50 H 0.5488 0.3597 0.2161 0.100 Uiso 1 1 calc R U . . .
C51 C 0.6379(7) 0.3481(5) 0.1836(6) 0.127(6) Uani 1 1 d . . . . .
H51 H 0.6308 0.3118 0.1803 0.153 Uiso 1 1 calc R U . . .
C52 C 0.6968(5) 0.3717(4) 0.1652(5) 0.093(4) Uani 1 1 d . . . . .
H52 H 0.7268 0.3520 0.1474 0.112 Uiso 1 1 calc R U . . .
C53 C 0.7607(5) 0.4926(3) 0.0877(3) 0.049(2) Uani 1 1 d . . . . .
C54 C 0.7934(7) 0.4851(5) 0.0487(4) 0.094(4) Uani 1 1 d . . . . .
H54 H 0.8353 0.4611 0.0524 0.113 Uiso 1 1 calc R U . . .
C55 C 0.7687(9) 0.5105(6) 0.0039(5) 0.126(5) Uani 1 1 d . . . . .
H55 H 0.7927 0.5036 -0.0227 0.151 Uiso 1 1 calc R U . . .
C56 C 0.7093(8) 0.5457(4) -0.0019(4) 0.091(4) Uani 1 1 d . . . . .
H56 H 0.6924 0.5638 -0.0325 0.109 Uiso 1 1 calc R U . . .
C57 C 0.6750(7) 0.5549(4) 0.0354(4) 0.077(3) Uani 1 1 d . . . . .
H57 H 0.6343 0.5799 0.0315 0.092 Uiso 1 1 calc R U . . .
C58 C 0.6989(6) 0.5276(3) 0.0806(3) 0.063(2) Uani 1 1 d . . . . .
H58 H 0.6727 0.5332 0.1064 0.075 Uiso 1 1 calc R U . . .
C59 C 0.9082(4) 0.2516(3) 0.1339(3) 0.048(2) Uani 1 1 d . . . . .
C60 C 0.8376(5) 0.2547(3) 0.1492(3) 0.053(2) Uani 1 1 d . . . . .
H60 H 0.8228 0.2864 0.1616 0.063 Uiso 1 1 calc R U . . .
C61 C 0.7894(5) 0.2120(4) 0.1463(4) 0.065(2) Uani 1 1 d . . . . .
H61 H 0.7424 0.2147 0.1574 0.078 Uiso 1 1 calc R U . . .
C62 C 0.8077(6) 0.1663(4) 0.1280(4) 0.073(3) Uani 1 1 d . . . . .
H62 H 0.7732 0.1376 0.1253 0.087 Uiso 1 1 calc R U . . .
C63 C 0.8773(7) 0.1622(3) 0.1135(3) 0.074(3) Uani 1 1 d . . . . .
H63 H 0.8912 0.1299 0.1019 0.089 Uiso 1 1 calc R U . . .
C64 C 0.9276(5) 0.2038(3) 0.1153(3) 0.050(2) Uani 1 1 d . . . . .
H64 H 0.9746 0.2003 0.1042 0.060 Uiso 1 1 calc R U . . .
C65 C 1.0376(5) 0.3116(4) 0.0922(3) 0.055(2) Uani 1 1 d . . . . .
C66 C 1.1142(5) 0.3273(3) 0.1025(3) 0.059(2) Uani 1 1 d . . . . .
H66 H 1.1379 0.3381 0.1356 0.070 Uiso 1 1 calc R U . . .
C67 C 1.1597(5) 0.3284(4) 0.0680(4) 0.067(3) Uani 1 1 d . . . . .
H67 H 1.2127 0.3397 0.0775 0.080 Uiso 1 1 calc R U . . .
C68 C 1.1291(6) 0.3140(5) 0.0228(4) 0.094(4) Uani 1 1 d . . . . .
H68 H 1.1571 0.3193 -0.0022 0.113 Uiso 1 1 calc R U . . .
C69 C 1.0555(7) 0.2907(5) 0.0104(4) 0.098(4) Uani 1 1 d . . . . .
H69 H 1.0364 0.2752 -0.0214 0.118 Uiso 1 1 calc R U . . .
C70 C 1.0112(6) 0.2904(5) 0.0449(4) 0.086(3) Uani 1 1 d . . . . .
H70 H 0.9605 0.2752 0.0362 0.103 Uiso 1 1 calc R U . . .
C71 C 0.3560(5) 0.3912(4) 0.1460(3) 0.056(2) Uani 1 1 d . . . . .
C72 C 0.3807(5) 0.3558(3) 0.1243(3) 0.051(2) Uani 1 1 d . . . . .
C73 C 0.4804(5) 0.2574(3) 0.1420(3) 0.051(2) Uani 1 1 d . . . . .
C74 C 0.5134(5) 0.2260(3) 0.1714(3) 0.057(2) Uani 1 1 d . . . . .
C75 C 0.6311(5) 0.2203(3) 0.2720(3) 0.052(2) Uani 1 1 d . . . . .
C76 C 0.6669(5) 0.2501(3) 0.3029(3) 0.051(2) Uani 1 1 d . . . . .
C77 C 0.6389(4) 0.3511(3) 0.3521(3) 0.049(2) Uani 1 1 d . . . . .
C78 C 0.5915(4) 0.3858(3) 0.3499(3) 0.049(2) Uani 1 1 d . . . . .
C79 C 0.4491(5) 0.4436(3) 0.2863(3) 0.059(2) Uani 1 1 d . . . . .
C80 C 0.4010(5) 0.4457(3) 0.2460(3) 0.057(2) Uani 1 1 d . . . . .
C81 C 0.2233(5) 0.4460(3) 0.1907(3) 0.052(2) Uani 1 1 d . . . . .
C82 C 0.2089(5) 0.4397(3) 0.2376(3) 0.051(2) Uani 1 1 d . . . . .
H82 H 0.2513 0.4338 0.2657 0.061 Uiso 1 1 calc R U . . .
C83 C 0.1332(5) 0.4421(3) 0.2433(3) 0.061(2) Uani 1 1 d . . . . .
H83 H 0.1242 0.4391 0.2757 0.073 Uiso 1 1 calc R U . . .
C84 C 0.0704(5) 0.4487(3) 0.2030(3) 0.059(2) Uani 1 1 d . . . . .
H84 H 0.0185 0.4503 0.2075 0.071 Uiso 1 1 calc R U . . .
C85 C 0.0838(5) 0.4530(3) 0.1567(3) 0.062(2) Uani 1 1 d . . . . .
H85 H 0.0407 0.4568 0.1286 0.074 Uiso 1 1 calc R U . . .
C86 C 0.1592(5) 0.4520(3) 0.1501(3) 0.062(2) Uani 1 1 d . . . . .
H86 H 0.1674 0.4555 0.1175 0.075 Uiso 1 1 calc R U . . .
C87 C 0.3438(6) 0.5108(4) 0.1482(3) 0.064(2) Uani 1 1 d . . . . .
C88 C 0.2941(7) 0.5517(4) 0.1475(4) 0.085(3) Uani 1 1 d . . . . .
H88 H 0.2519 0.5483 0.1633 0.102 Uiso 1 1 calc R U . . .
C89 C 0.3037(10) 0.5982(5) 0.1242(5) 0.115(5) Uani 1 1 d . . . . .
H89 H 0.2696 0.6267 0.1242 0.139 Uiso 1 1 calc R U . . .
C90 C 0.3654(11) 0.6008(6) 0.1012(5) 0.124(5) Uani 1 1 d . . . . .
H90 H 0.3742 0.6326 0.0863 0.149 Uiso 1 1 calc R U . . .
C91 C 0.4154(9) 0.5598(6) 0.0984(5) 0.110(4) Uani 1 1 d . . . . .
H91 H 0.4550 0.5626 0.0804 0.132 Uiso 1 1 calc R U . . .
C92 C 0.4047(7) 0.5130(5) 0.1237(4) 0.086(3) Uani 1 1 d . . . . .
H92 H 0.4382 0.4842 0.1238 0.104 Uiso 1 1 calc R U . . .
C93 C 0.3511(5) 0.2653(3) 0.0452(3) 0.051(2) Uani 1 1 d . . . . .
C94 C 0.3241(6) 0.2808(5) -0.0037(3) 0.078(3) Uani 1 1 d . . . . .
H94 H 0.3423 0.3127 -0.0137 0.093 Uiso 1 1 calc R U . . .
C95 C 0.2741(7) 0.2534(7) -0.0375(4) 0.109(5) Uani 1 1 d . . . . .
H95 H 0.2586 0.2652 -0.0709 0.131 Uiso 1 1 calc R U . . .
C96 C 0.2442(7) 0.2075(5) -0.0242(4) 0.088(4) Uani 1 1 d . . . . .
H96 H 0.2087 0.1877 -0.0485 0.106 Uiso 1 1 calc R U . . .
C97 C 0.2661(6) 0.1904(4) 0.0247(4) 0.087(3) Uani 1 1 d . . . . .
H97 H 0.2447 0.1596 0.0346 0.104 Uiso 1 1 calc R U . . .
C98 C 0.3217(6) 0.2204(3) 0.0598(3) 0.070(3) Uani 1 1 d . . . . .
H98 H 0.3384 0.2092 0.0934 0.084 Uiso 1 1 calc R U . . .
C99 C 0.5031(5) 0.3411(4) 0.0639(3) 0.062(2) Uani 1 1 d . . . . .
C100 C 0.5036(6) 0.3926(4) 0.0607(4) 0.075(3) Uani 1 1 d . . . . .
H100 H 0.4653 0.4119 0.0721 0.090 Uiso 1 1 calc R U . . .
C101 C 0.5582(8) 0.4184(5) 0.0414(5) 0.097(4) Uani 1 1 d . . . . .
H101 H 0.5560 0.4550 0.0388 0.116 Uiso 1 1 calc R U . . .
C102 C 0.6126(9) 0.3933(8) 0.0266(5) 0.117(5) Uani 1 1 d . . . . .
H102 H 0.6521 0.4119 0.0159 0.140 Uiso 1 1 calc R U . . .
C103 C 0.6141(11) 0.3422(8) 0.0263(9) 0.196(11) Uani 1 1 d . . . . .
H103 H 0.6513 0.3243 0.0126 0.236 Uiso 1 1 calc R U . . .
C104 C 0.5589(9) 0.3145(5) 0.0468(7) 0.152(7) Uani 1 1 d . . . . .
H104 H 0.5607 0.2779 0.0485 0.182 Uiso 1 1 calc R U . . .
C105 C 0.4875(5) 0.1460(3) 0.2487(4) 0.061(2) Uani 1 1 d . . . . .
C106 C 0.4143(7) 0.1701(4) 0.2434(4) 0.084(3) Uani 1 1 d . . . . .
H106 H 0.4054 0.2026 0.2270 0.100 Uiso 1 1 calc R U . . .
C107 C 0.3543(7) 0.1477(6) 0.2613(5) 0.112(5) Uani 1 1 d . . . . .
H107 H 0.3054 0.1650 0.2573 0.134 Uiso 1 1 calc R U . . .
C108 C 0.3661(8) 0.0999(6) 0.2852(5) 0.103(4) Uani 1 1 d . . . . .
H108 H 0.3271 0.0854 0.2997 0.124 Uiso 1 1 calc R U . . .
C109 C 0.4342(8) 0.0745(6) 0.2873(5) 0.114(5) Uani 1 1 d . . . . .
H109 H 0.4422 0.0411 0.3018 0.137 Uiso 1 1 calc R U . . .
C110 C 0.4940(6) 0.0979(4) 0.2678(4) 0.084(3) Uani 1 1 d . . . . .
H110 H 0.5404 0.0788 0.2683 0.101 Uiso 1 1 calc R U . . .
C111 C 0.6280(5) 0.1289(3) 0.1976(3) 0.051(2) Uani 1 1 d . . . . .
C112 C 0.6068(5) 0.1098(4) 0.1503(4) 0.064(2) Uani 1 1 d . . . . .
H112 H 0.5637 0.1245 0.1268 0.077 Uiso 1 1 calc R U . . .
C113 C 0.6498(6) 0.0671(4) 0.1358(4) 0.072(3) Uani 1 1 d . . . . .
H113 H 0.6335 0.0528 0.1033 0.087 Uiso 1 1 calc R U . . .
C114 C 0.7143(7) 0.0472(4) 0.1691(4) 0.079(3) Uani 1 1 d . . . . .
H114 H 0.7413 0.0186 0.1596 0.095 Uiso 1 1 calc R U . . .
C115 C 0.7406(6) 0.0681(4) 0.2162(4) 0.075(3) Uani 1 1 d . . . . .
H115 H 0.7871 0.0555 0.2383 0.090 Uiso 1 1 calc R U . . .
C116 C 0.6974(6) 0.1083(3) 0.2309(3) 0.064(2) Uani 1 1 d . . . . .
H116 H 0.7144 0.1222 0.2635 0.077 Uiso 1 1 calc R U . . .
C117 C 0.7475(5) 0.2694(4) 0.4143(3) 0.063(2) Uani 1 1 d . . . . .
C118 C 0.7899(8) 0.2241(5) 0.4207(4) 0.112(5) Uani 1 1 d . . . . .
H118 H 0.8048 0.2092 0.3930 0.135 Uiso 1 1 calc R U . . .
C119 C 0.8120(10) 0.1991(7) 0.4678(6) 0.158(7) Uani 1 1 d . . . . .
H119 H 0.8413 0.1679 0.4711 0.189 Uiso 1 1 calc R U . . .
C120 C 0.7921(9) 0.2191(6) 0.5071(6) 0.110(5) Uani 1 1 d . . . . .
H120 H 0.8067 0.2020 0.5383 0.132 Uiso 1 1 calc R U . . .
C121 C 0.7505(8) 0.2644(7) 0.5030(5) 0.110(5) Uani 1 1 d . . . . .
H121 H 0.7361 0.2786 0.5312 0.131 Uiso 1 1 calc R U . . .
C122 C 0.7290(6) 0.2899(5) 0.4556(4) 0.087(3) Uani 1 1 d . . . . .
H122 H 0.7014 0.3217 0.4529 0.104 Uiso 1 1 calc R U . . .
C123 C 0.7988(5) 0.3344(3) 0.3258(3) 0.059(2) Uani 1 1 d . . . . .
C124 C 0.8136(6) 0.3876(4) 0.3354(5) 0.084(3) Uani 1 1 d . . . . .
H124 H 0.7846 0.4070 0.3540 0.101 Uiso 1 1 calc R U . . .
C125 C 0.8740(6) 0.4112(5) 0.3159(6) 0.107(5) Uani 1 1 d . . . . .
H125 H 0.8848 0.4470 0.3209 0.129 Uiso 1 1 calc R U . . .
C126 C 0.9155(7) 0.3826(6) 0.2906(4) 0.096(4) Uani 1 1 d . . . . .
H126 H 0.9571 0.3980 0.2791 0.115 Uiso 1 1 calc R U . . .
C127 C 0.8992(9) 0.3348(6) 0.2820(6) 0.142(7) Uani 1 1 d . . . . .
H127 H 0.9278 0.3150 0.2635 0.170 Uiso 1 1 calc R U . . .
C128 C 0.8399(9) 0.3120(5) 0.2996(6) 0.146(7) Uani 1 1 d . . . . .
H128 H 0.8287 0.2767 0.2916 0.175 Uiso 1 1 calc R U . . .
C29A C 0.4696(9) 0.4266(7) 0.4060(6) 0.053(4) Uani 0.567(12) 1 d D . P A 1
C30A C 0.5124(10) 0.4010(7) 0.4483(5) 0.095(8) Uani 0.567(12) 1 d D . P A 1
H30A H 0.5658 0.3924 0.4504 0.114 Uiso 0.567(12) 1 calc R U P A 1
C31A C 0.4793(11) 0.3876(8) 0.4875(7) 0.122(10) Uani 0.567(12) 1 d D . P A 1
H31A H 0.5078 0.3687 0.5155 0.146 Uiso 0.567(12) 1 calc R U P A 1
C32A C 0.4017(10) 0.4035(9) 0.4834(7) 0.092(8) Uani 0.567(12) 1 d D . P A 1
H32A H 0.3781 0.3982 0.5105 0.110 Uiso 0.567(12) 1 calc R U P A 1
C33A C 0.3593(12) 0.4268(10) 0.4405(9) 0.076(8) Uani 0.567(12) 1 d D . P A 1
H33A H 0.3061 0.4357 0.4384 0.092 Uiso 0.567(12) 1 calc R U P A 1
C34A C 0.3907(12) 0.4376(10) 0.4009(9) 0.067(8) Uani 0.567(12) 1 d D . P A 1
H34A H 0.3596 0.4522 0.3711 0.080 Uiso 0.567(12) 1 calc R U P A 1
C29B C 0.4726(9) 0.4500(6) 0.3965(6) 0.025(4) Uiso 0.433(12) 1 d D . P A 2
C30B C 0.5077(10) 0.4720(7) 0.4420(6) 0.045(5) Uani 0.433(12) 1 d D . P A 2
H30B H 0.5581 0.4875 0.4475 0.053 Uiso 0.433(12) 1 calc R U P A 2
C31B C 0.4671(18) 0.4707(13) 0.4796(14) 0.59(10) Uiso 0.433(12) 1 d D . P A 2
H31B H 0.4914 0.4844 0.5115 0.704 Uiso 0.433(12) 1 calc R U P A 2
C32B C 0.3920(14) 0.4499(8) 0.4718(8) 0.050(5) Uani 0.433(12) 1 d D . P A 2
H32B H 0.3631 0.4511 0.4967 0.060 Uiso 0.433(12) 1 calc R U P A 2
C33B C 0.361(2) 0.4271(14) 0.4255(10) 0.062(10) Uiso 0.433(12) 1 d D . P A 2
H33B H 0.3104 0.4123 0.4196 0.074 Uiso 0.433(12) 1 calc R U P A 2
C34B C 0.4001(13) 0.4244(9) 0.3873(11) 0.041(6) Uani 0.433(12) 1 d D . P A 2
H34B H 0.3790 0.4065 0.3571 0.049 Uiso 0.433(12) 1 calc R U P A 2
C35A C 0.6023(17) 0.5011(11) 0.3452(9) 0.062(11) Uiso 0.41(2) 1 d D . P A 1
C40A C 0.6710(15) 0.4913(11) 0.3287(10) 0.061(8) Uani 0.41(2) 1 d D . P A 1
H40A H 0.6788 0.4578 0.3170 0.073 Uiso 0.41(2) 1 calc R U P A 1
C36A C 0.5875(14) 0.5507(8) 0.3614(9) 0.058(7) Uani 0.41(2) 1 d D . P A 1
H36A H 0.5417 0.5574 0.3729 0.069 Uiso 0.41(2) 1 calc R U P A 1
C38A C 0.7076(18) 0.5783(12) 0.3427(15) 0.076(11) Uani 0.41(2) 1 d D . P A 1
H38A H 0.7417 0.6059 0.3397 0.092 Uiso 0.41(2) 1 calc R U P A 1
C39A C 0.7283(18) 0.5293(9) 0.3290(10) 0.078(9) Uani 0.41(2) 1 d D . P A 1
H39A H 0.7768 0.5223 0.3206 0.093 Uiso 0.41(2) 1 calc R U P A 1
C37A C 0.6423(15) 0.5905(10) 0.3601(11) 0.051(9) Uiso 0.41(2) 1 d D . P A 1
H37A H 0.6344 0.6244 0.3708 0.061 Uiso 0.41(2) 1 calc R U P A 1
C36B C 0.5644(10) 0.5454(6) 0.3876(7) 0.061(5) Uani 0.59(2) 1 d D . P A 2
H36B H 0.5244 0.5418 0.4052 0.073 Uiso 0.59(2) 1 calc R U P A 2
C37B C 0.6084(11) 0.5907(6) 0.3898(8) 0.080(7) Uani 0.59(2) 1 d D . P A 2
H37B H 0.5965 0.6187 0.4089 0.096 Uiso 0.59(2) 1 calc R U P A 2
C39B C 0.6858(14) 0.5565(9) 0.3374(10) 0.088(11) Uani 0.59(2) 1 d D . P A 2
H39B H 0.7268 0.5598 0.3205 0.105 Uiso 0.59(2) 1 calc R U P A 2
C38B C 0.6691(14) 0.5970(10) 0.3653(8) 0.100(11) Uani 0.59(2) 1 d D . P A 2
H38B H 0.6978 0.6284 0.3680 0.119 Uiso 0.59(2) 1 calc R U P A 2
C35B C 0.5824(9) 0.5059(6) 0.3583(6) 0.051(4) Uani 0.59(2) 1 d D . P A 2
C40B C 0.6430(11) 0.5105(8) 0.3335(6) 0.066(6) Uani 0.59(2) 1 d D . P A 2
H40B H 0.6549 0.4827 0.3143 0.080 Uiso 0.59(2) 1 calc R U P A 2

loop_
_atom_site_aniso_label
_atom_site_aniso_U_11
_atom_site_aniso_U_22
_atom_site_aniso_U_33
_atom_site_aniso_U_23
_atom_site_aniso_U_13
_atom_site_aniso_U_12
Ge1 0.0401(4) 0.0459(5) 0.0346(4) -0.0020(3) 0.0012(3) 0.0044(4)
Ge2 0.0476(5) 0.0368(4) 0.0352(4) -0.0005(3) -0.0025(4) 0.0011(4)
Ge3 0.0472(5) 0.0379(5) 0.0450(5) 0.0056(4) -0.0044(4) -0.0017(4)
Ge4 0.0410(5) 0.0407(5) 0.0425(5) 0.0046(4) -0.0042(4) -0.0013(4)
Ge5 0.0365(4) 0.0537(5) 0.0357(4) -0.0013(4) 0.0008(3) 0.0009(4)
Ge6 0.0451(5) 0.0578(6) 0.0484(5) -0.0140(4) -0.0073(4) 0.0031(4)
Ge7 0.0502(5) 0.0450(5) 0.0467(5) 0.0013(4) 0.0069(4) 0.0017(4)
Ge8 0.0473(5) 0.0384(5) 0.0454(5) -0.0027(4) 0.0002(4) -0.0055(4)
Ge9 0.0327(4) 0.0585(6) 0.0560(5) -0.0186(4) 0.0047(4) -0.0035(4)
Ge10 0.0410(5) 0.0606(6) 0.0502(5) -0.0151(4) -0.0067(4) 0.0023(4)
C1 0.045(4) 0.046(5) 0.031(4) 0.006(3) 0.001(3) 0.008(4)
C2 0.046(5) 0.050(5) 0.035(4) 0.008(4) 0.001(4) 0.008(4)
C3 0.056(5) 0.041(5) 0.039(4) -0.006(4) -0.004(4) -0.007(4)
C4 0.054(5) 0.040(4) 0.048(5) 0.003(4) 0.002(4) -0.006(4)
C5 0.042(4) 0.033(4) 0.053(5) 0.004(4) -0.003(4) -0.004(3)
C6 0.046(5) 0.039(4) 0.049(5) 0.017(4) -0.001(4) -0.003(4)
C7 0.032(4) 0.059(5) 0.043(5) 0.004(4) 0.000(3) -0.010(4)
C8 0.036(4) 0.049(5) 0.040(4) 0.005(4) 0.001(3) 0.001(4)
C9 0.040(4) 0.037(4) 0.043(4) 0.003(3) 0.009(4) 0.003(3)
C10 0.042(4) 0.035(4) 0.040(4) -0.005(3) 0.003(4) 0.000(3)
C11 0.044(5) 0.054(5) 0.033(4) -0.008(4) -0.005(4) -0.008(4)
C12 0.048(5) 0.058(5) 0.054(5) -0.002(4) -0.003(4) -0.011(4)
C13 0.075(7) 0.085(8) 0.057(6) -0.007(5) 0.011(5) -0.037(6)
C14 0.103(9) 0.048(6) 0.064(6) 0.001(5) 0.005(6) -0.025(6)
C15 0.122(10) 0.048(6) 0.084(8) 0.005(5) 0.016(7) 0.019(6)
C16 0.076(6) 0.056(6) 0.051(5) 0.012(4) 0.007(5) 0.017(5)
C17 0.043(4) 0.046(5) 0.045(5) -0.004(4) 0.004(4) 0.005(4)
C18 0.044(5) 0.098(8) 0.053(5) 0.001(5) 0.003(4) -0.009(5)
C19 0.051(6) 0.103(8) 0.073(7) 0.007(6) 0.001(5) -0.005(5)
C20 0.049(5) 0.051(5) 0.089(7) -0.010(5) 0.023(5) -0.013(4)
C21 0.080(7) 0.040(5) 0.059(6) -0.007(4) 0.034(5) -0.013(4)
C22 0.052(5) 0.034(4) 0.054(5) -0.002(4) 0.010(4) -0.003(4)
C23 0.050(5) 0.046(5) 0.034(4) -0.003(3) -0.004(4) 0.003(4)
C24 0.060(6) 0.064(7) 0.169(12) -0.004(7) 0.056(8) 0.000(5)
C25 0.060(7) 0.079(8) 0.191(14) 0.005(8) 0.066(8) 0.014(6)
C26 0.057(6) 0.086(8) 0.066(6) -0.003(6) 0.019(5) -0.012(5)
C27 0.113(9) 0.065(7) 0.103(9) 0.008(6) 0.047(8) -0.016(7)
C28 0.118(10) 0.063(7) 0.108(9) -0.003(6) 0.059(8) -0.017(6)
C29 0.042(4) 0.030(4) 0.040(4) 0.000(3) 0.007(3) 0.005(3)
C30 0.038(4) 0.047(5) 0.044(5) 0.005(4) 0.001(4) 0.002(4)
C31 0.065(6) 0.058(6) 0.047(5) -0.002(4) -0.008(4) -0.004(5)
C32 0.044(5) 0.061(6) 0.051(5) -0.014(4) -0.001(4) -0.002(4)
C33 0.050(5) 0.039(4) 0.061(5) -0.003(4) 0.013(4) 0.000(4)
C34 0.062(5) 0.047(5) 0.046(5) 0.002(4) 0.004(4) 0.005(4)
C35 0.044(5) 0.041(5) 0.059(5) 0.001(4) -0.002(4) -0.013(4)
C36 0.066(6) 0.043(5) 0.063(6) -0.002(4) 0.012(5) -0.002(4)
C37 0.104(8) 0.048(6) 0.075(7) -0.003(5) 0.030(6) -0.006(5)
C38 0.087(7) 0.047(6) 0.086(8) -0.008(5) 0.032(6) -0.007(5)
C39 0.082(7) 0.047(6) 0.086(8) 0.009(5) 0.013(6) 0.007(5)
C40 0.069(6) 0.045(5) 0.060(6) 0.002(4) -0.002(5) 0.010(4)
C41 0.049(5) 0.055(5) 0.051(5) 0.016(4) -0.002(4) -0.005(4)
C42 0.115(9) 0.090(8) 0.051(6) -0.004(5) 0.019(6) -0.062(7)
C43 0.136(12) 0.106(10) 0.062(7) -0.010(7) 0.003(7) -0.061(9)
C44 0.080(9) 0.119(12) 0.124(12) 0.022(10) 0.033(8) -0.032(8)
C45 0.094(9) 0.138(12) 0.111(10) 0.049(10) 0.047(8) 0.063(9)
C46 0.090(8) 0.068(7) 0.117(9) 0.037(7) 0.054(7) 0.029(6)
C47 0.037(4) 0.046(5) 0.037(4) 0.004(3) -0.006(3) -0.003(3)
C48 0.092(8) 0.110(9) 0.090(8) -0.021(7) 0.043(7) -0.020(7)
C49 0.084(8) 0.164(14) 0.088(9) -0.019(9) 0.042(7) -0.043(9)
C50 0.053(6) 0.120(10) 0.068(7) 0.008(7) -0.004(5) -0.047(7)
C51 0.072(8) 0.083(9) 0.240(18) 0.062(10) 0.064(10) 0.006(7)
C52 0.043(5) 0.051(6) 0.187(13) 0.016(7) 0.030(7) 0.002(5)
C53 0.049(5) 0.042(5) 0.050(5) 0.001(4) 0.001(4) -0.008(4)
C54 0.100(9) 0.115(10) 0.067(7) 0.032(7) 0.019(7) 0.035(7)
C55 0.147(13) 0.158(14) 0.072(8) 0.060(9) 0.029(8) 0.048(11)
C56 0.121(10) 0.078(8) 0.059(7) 0.030(6) -0.006(7) 0.013(7)
C57 0.101(8) 0.048(6) 0.062(6) -0.003(5) -0.016(6) 0.002(5)
C58 0.078(7) 0.045(5) 0.052(5) -0.002(4) -0.009(5) 0.002(5)
C59 0.036(4) 0.063(5) 0.037(4) 0.003(4) -0.006(3) -0.005(4)
C60 0.045(5) 0.045(5) 0.059(5) -0.003(4) -0.005(4) 0.000(4)
C61 0.044(5) 0.065(6) 0.086(7) 0.006(5) 0.013(5) -0.005(5)
C62 0.064(7) 0.058(6) 0.084(7) 0.001(5) -0.005(6) -0.014(5)
C63 0.101(8) 0.043(5) 0.057(6) -0.011(4) -0.022(6) 0.008(5)
C64 0.048(5) 0.051(5) 0.042(5) -0.009(4) -0.008(4) 0.007(4)
C65 0.040(4) 0.090(7) 0.031(4) -0.005(4) 0.005(4) -0.010(4)
C66 0.048(5) 0.074(6) 0.051(5) 0.007(4) 0.008(4) 0.006(4)
C67 0.045(5) 0.083(7) 0.068(7) 0.006(5) 0.005(5) 0.005(5)
C68 0.055(6) 0.151(12) 0.082(8) -0.001(8) 0.025(6) -0.017(7)
C69 0.097(9) 0.134(11) 0.067(7) -0.018(7) 0.027(7) -0.005(8)
C70 0.074(7) 0.128(10) 0.060(6) 0.002(6) 0.024(6) -0.003(7)
C71 0.040(5) 0.072(6) 0.051(5) -0.013(4) -0.002(4) 0.003(4)
C72 0.039(4) 0.057(5) 0.052(5) -0.002(4) 0.004(4) -0.008(4)
C73 0.051(5) 0.049(5) 0.045(5) -0.002(4) -0.004(4) -0.009(4)
C74 0.066(6) 0.040(5) 0.056(5) -0.008(4) 0.001(5) -0.014(4)
C75 0.054(5) 0.045(5) 0.053(5) 0.006(4) 0.005(4) 0.002(4)
C76 0.044(5) 0.052(5) 0.053(5) -0.015(4) 0.006(4) -0.005(4)
C77 0.028(4) 0.066(6) 0.051(5) -0.020(4) 0.004(4) -0.013(4)
C78 0.032(4) 0.073(6) 0.038(4) -0.013(4) 0.001(3) -0.005(4)
C79 0.052(5) 0.057(5) 0.057(5) -0.010(4) -0.008(4) -0.001(4)
C80 0.048(5) 0.060(6) 0.055(5) -0.018(4) -0.001(4) 0.000(4)
C81 0.049(5) 0.034(4) 0.062(6) -0.009(4) -0.011(4) 0.004(4)
C82 0.055(5) 0.038(4) 0.050(5) 0.000(4) -0.008(4) 0.004(4)
C83 0.060(6) 0.055(5) 0.061(6) 0.011(4) 0.001(5) -0.009(4)
C84 0.052(5) 0.052(5) 0.070(6) -0.002(4) 0.012(5) -0.003(4)
C85 0.050(5) 0.064(6) 0.061(6) -0.001(5) -0.006(4) 0.004(4)
C86 0.061(6) 0.071(6) 0.048(5) -0.018(4) 0.001(4) 0.005(5)
C87 0.072(6) 0.060(6) 0.054(5) -0.017(4) 0.004(5) -0.014(5)
C88 0.124(10) 0.064(7) 0.068(7) 0.008(5) 0.024(7) 0.024(7)
C89 0.159(14) 0.094(10) 0.106(10) 0.011(8) 0.055(10) 0.021(9)
C90 0.176(16) 0.088(10) 0.115(12) 0.010(9) 0.046(11) -0.014(10)
C91 0.151(13) 0.109(11) 0.079(8) 0.009(8) 0.042(9) -0.022(10)
C92 0.088(8) 0.089(8) 0.074(7) -0.009(6) 0.004(6) -0.011(7)
C93 0.048(5) 0.054(5) 0.046(5) 0.001(4) 0.003(4) 0.012(4)
C94 0.076(7) 0.110(9) 0.042(5) 0.011(5) 0.003(5) 0.000(6)
C95 0.090(9) 0.189(16) 0.036(6) -0.001(8) -0.007(6) 0.005(10)
C96 0.071(7) 0.125(10) 0.051(6) -0.042(7) -0.021(5) 0.019(7)
C97 0.078(7) 0.072(7) 0.092(8) -0.023(6) -0.015(6) 0.000(6)
C98 0.085(7) 0.053(6) 0.056(6) -0.005(5) -0.012(5) -0.004(5)
C99 0.063(6) 0.065(6) 0.059(6) 0.011(5) 0.016(5) 0.008(5)
C100 0.082(7) 0.063(6) 0.077(7) 0.018(5) 0.014(6) -0.016(5)
C101 0.107(10) 0.093(9) 0.096(9) 0.001(7) 0.035(8) -0.028(8)
C102 0.090(10) 0.169(16) 0.094(10) 0.026(10) 0.025(8) -0.042(11)
C103 0.179(18) 0.151(16) 0.33(3) 0.036(18) 0.21(2) 0.023(14)
C104 0.175(14) 0.087(9) 0.251(19) 0.063(11) 0.164(15) 0.064(10)
C105 0.051(5) 0.053(6) 0.076(6) 0.001(5) 0.009(5) -0.007(4)
C106 0.102(9) 0.061(6) 0.101(9) -0.017(6) 0.050(7) -0.012(6)
C107 0.085(9) 0.159(14) 0.107(10) -0.054(10) 0.053(8) -0.037(9)
C108 0.100(10) 0.110(11) 0.107(10) 0.037(8) 0.039(8) -0.009(8)
C109 0.082(9) 0.129(12) 0.117(11) 0.049(9) -0.003(8) -0.025(8)
C110 0.053(6) 0.090(8) 0.102(8) 0.042(7) 0.002(6) -0.007(5)
C111 0.057(5) 0.048(5) 0.051(5) -0.008(4) 0.018(4) -0.007(4)
C112 0.044(5) 0.076(7) 0.073(6) -0.013(5) 0.015(5) -0.013(5)
C113 0.073(7) 0.073(7) 0.065(6) -0.019(5) 0.006(5) -0.005(5)
C114 0.101(9) 0.064(7) 0.071(7) -0.005(5) 0.019(6) 0.001(6)
C115 0.083(7) 0.057(6) 0.082(7) 0.008(5) 0.013(6) 0.023(5)
C116 0.072(6) 0.057(6) 0.056(6) 0.004(4) 0.002(5) 0.016(5)
C117 0.041(5) 0.079(7) 0.060(6) -0.027(5) -0.005(4) -0.015(5)
C118 0.125(11) 0.128(11) 0.065(7) -0.001(7) -0.014(7) 0.059(9)
C119 0.159(16) 0.184(18) 0.095(11) 0.012(12) -0.038(11) 0.071(13)
C120 0.105(11) 0.116(12) 0.084(10) 0.008(9) -0.027(8) -0.031(9)
C121 0.112(11) 0.143(13) 0.067(8) -0.020(8) 0.010(8) -0.052(10)
C122 0.082(8) 0.104(9) 0.076(8) -0.007(7) 0.022(6) -0.027(7)
C123 0.038(5) 0.061(6) 0.075(6) -0.027(5) 0.007(4) -0.007(4)
C124 0.052(6) 0.069(7) 0.127(10) -0.007(6) 0.014(6) -0.008(5)
C125 0.057(7) 0.083(8) 0.175(14) 0.033(9) 0.016(8) -0.013(6)
C126 0.061(7) 0.170(14) 0.059(7) -0.007(8) 0.017(6) -0.039(8)
C127 0.140(13) 0.144(13) 0.178(15) -0.094(12) 0.109(12) -0.062(11)
C128 0.146(13) 0.105(10) 0.231(18) -0.093(11) 0.134(14) -0.063(9)
C29A 0.049(11) 0.054(11) 0.057(10) -0.017(9) 0.011(8) -0.022(8)
C30A 0.052(11) 0.18(2) 0.047(11) -0.014(12) 0.003(9) -0.010(12)
C31A 0.090(17) 0.19(3) 0.079(15) 0.059(16) 0.003(12) -0.053(17)
C32A 0.053(12) 0.17(3) 0.068(13) -0.007(14) 0.038(11) -0.023(13)
C33A 0.044(12) 0.12(2) 0.083(19) 0.004(18) 0.048(14) 0.016(11)
C34A 0.051(12) 0.087(19) 0.068(17) 0.004(12) 0.024(11) 0.032(11)
C30B 0.036(10) 0.054(12) 0.044(10) -0.029(9) 0.012(8) 0.007(8)
C32B 0.069(15) 0.045(12) 0.041(12) 0.010(10) 0.024(11) 0.018(11)
C34B 0.030(12) 0.040(13) 0.062(16) -0.004(10) 0.029(11) 0.018(9)
C40A 0.061(18) 0.062(18) 0.066(17) -0.018(14) 0.027(15) -0.012(14)
C36A 0.062(16) 0.046(15) 0.049(16) 0.000(12) -0.017(12) -0.007(12)
C38A 0.09(3) 0.07(2) 0.062(19) -0.009(17) -0.001(19) 0.01(2)
C39A 0.069(19) 0.08(2) 0.080(19) -0.002(15) 0.002(16) -0.028(15)
C36B 0.053(10) 0.064(11) 0.060(12) -0.013(9) 0.001(9) 0.001(8)
C37B 0.077(13) 0.060(11) 0.099(16) -0.002(10) 0.012(12) -0.003(10)
C39B 0.070(17) 0.10(2) 0.077(18) 0.036(18) -0.014(14) -0.015(18)
C38B 0.08(2) 0.094(19) 0.095(19) 0.003(13) -0.028(16) -0.028(17)
C35B 0.033(9) 0.065(13) 0.039(9) 0.006(8) -0.023(8) -0.007(7)
C40B 0.075(15) 0.089(17) 0.022(8) -0.006(9) -0.015(9) 0.010(14)

loop_
_atom_type_symbol
_atom_type_description
_atom_type_scat_dispersion_real
_atom_type_scat_dispersion_imag
_atom_type_scat_source
C C 0.0033 0.0016 'International Tables Vol C Tables 4.2.6.8 and 6.1.1.4'
H H 0.0000 0.0000 'International Tables Vol C Tables 4.2.6.8 and 6.1.1.4'
Ge Ge 0.1547 1.8001 'International Tables Vol C Tables 4.2.6.8 and 6.1.1.4'
Cl Cl 0.1484 0.1585 'International Tables Vol C Tables 4.2.6.8 and 6.1.1.4'

loop_
_geom_angle_atom_site_label_1
_geom_angle_atom_site_label_2
_geom_angle_atom_site_label_3
_geom_angle
C1 Ge1 C10 105.8(3)
C1 Ge1 C17 111.2(3)
C10 Ge1 C17 111.0(3)
C1 Ge1 C11 108.8(3)
C10 Ge1 C11 108.9(3)
C17 Ge1 C11 111.1(3)
C2 Ge2 C3 105.7(3)
C2 Ge2 C23 106.6(3)
C3 Ge2 C23 113.1(3)
C2 Ge2 C29 115.3(3)
C3 Ge2 C29 105.9(3)
C23 Ge2 C29 110.3(3)
C5 Ge3 C4 104.1(3)
C5 Ge3 C35 114.7(3)
C4 Ge3 C35 105.2(3)
C5 Ge3 C41 107.5(4)
C4 Ge3 C41 111.9(3)
C35 Ge3 C41 113.2(4)
C6 Ge4 C7 107.6(3)
C6 Ge4 C53 108.8(3)
C7 Ge4 C53 108.3(3)
C6 Ge4 C47 108.8(3)
C7 Ge4 C47 108.2(3)
C53 Ge4 C47 115.0(3)
C8 Ge5 C65 113.6(4)
C8 Ge5 C59 105.9(3)
C65 Ge5 C59 113.0(4)
C8 Ge5 C9 106.8(3)
C65 Ge5 C9 106.3(3)
C59 Ge5 C9 111.2(3)
C80 Ge6 C71 106.2(4)
C80 Ge6 C87 110.4(4)
C71 Ge6 C87 108.3(4)
C80 Ge6 C81 109.4(4)
C71 Ge6 C81 113.9(3)
C87 Ge6 C81 108.6(4)
C72 Ge7 C73 107.9(4)
C72 Ge7 C99 105.8(4)
C73 Ge7 C99 110.7(4)
C72 Ge7 C93 111.7(3)
C73 Ge7 C93 106.2(3)
C99 Ge7 C93 114.4(4)
C105 Ge8 C75 110.4(4)
C105 Ge8 C74 108.1(4)
C75 Ge8 C74 105.3(3)
C105 Ge8 C111 111.3(4)
C75 Ge8 C111 109.7(4)
C74 Ge8 C111 111.8(4)
C77 Ge9 C76 106.7(3)
C77 Ge9 C117 108.2(4)
C76 Ge9 C117 108.2(4)
C77 Ge9 C123 108.3(4)
C76 Ge9 C123 109.0(3)
C117 Ge9 C123 116.1(4)
C29B Ge10 C35B 99.8(8)
C29B Ge10 C79 107.9(6)
C35B Ge10 C79 111.7(5)
C29B Ge10 C78 118.3(6)
C35B Ge10 C78 111.1(6)
C79 Ge10 C78 107.8(3)
C79 Ge10 C35A 107.1(8)
C78 Ge10 C35A 99.1(8)
C79 Ge10 C29A 109.9(5)
C78 Ge10 C29A 101.9(5)
C35A Ge10 C29A 128.7(8)
C2 C1 Ge1 178.6(7)
C1 C2 Ge2 169.8(7)
C4 C3 Ge2 175.4(8)
C3 C4 Ge3 176.1(8)
C6 C5 Ge3 170.2(7)
C5 C6 Ge4 177.6(7)
C8 C7 Ge4 174.5(7)
C7 C8 Ge5 174.2(7)
C10 C9 Ge5 177.4(7)
C9 C10 Ge1 177.6(7)
C12 C11 C16 118.8(8)
C12 C11 Ge1 122.0(6)
C16 C11 Ge1 119.2(6)
C11 C12 C13 120.0(9)
C12 C13 C14 121.0(9)
C15 C14 C13 118.9(9)
C14 C15 C16 121.5(10)
C11 C16 C15 119.7(9)
C22 C17 C18 117.8(7)
C22 C17 Ge1 123.0(6)
C18 C17 Ge1 119.2(6)
C19 C18 C17 120.0(8)
C20 C19 C18 121.4(9)
C19 C20 C21 119.4(8)
C20 C21 C22 121.8(8)
C21 C22 C17 119.5(8)
C24 C23 C28 117.1(9)
C24 C23 Ge2 121.0(7)
C28 C23 Ge2 121.9(7)
C23 C24 C25 121.8(10)
C26 C25 C24 119.8(10)
C25 C26 C27 121.5(10)
C26 C27 C28 118.5(10)
C23 C28 C27 121.2(10)
C30 C29 C34 119.0(7)
C30 C29 Ge2 120.4(6)
C34 C29 Ge2 120.5(6)
C29 C30 C31 120.5(8)
C32 C31 C30 119.7(8)
C33 C32 C31 120.3(8)
C32 C33 C34 120.0(8)
C29 C34 C33 120.4(8)
C40 C35 C36 117.4(8)
C40 C35 Ge3 121.6(7)
C36 C35 Ge3 120.6(6)
C37 C36 C35 121.3(9)
C38 C37 C36 118.8(10)
C39 C38 C37 121.3(10)
C38 C39 C40 120.0(9)
C35 C40 C39 121.1(9)
C42 C41 C46 118.3(9)
C42 C41 Ge3 123.0(8)
C46 C41 Ge3 118.7(7)
C41 C42 C43 122.4(11)
C44 C43 C42 120.9(12)
C43 C44 C45 119.7(12)
C46 C45 C44 119.4(13)
C45 C46 C41 119.3(12)
C48 C47 C52 119.3(9)
C48 C47 Ge4 120.4(7)
C52 C47 Ge4 120.2(7)
C47 C48 C49 120.9(12)
C50 C49 C48 119.5(12)
C49 C50 C51 119.4(11)
C50 C51 C52 121.3(12)
C47 C52 C51 119.4(11)
C54 C53 C58 116.6(9)
C54 C53 Ge4 123.0(7)
C58 C53 Ge4 120.4(7)
C53 C54 C55 123.1(11)
C56 C55 C54 119.3(12)
C57 C56 C55 120.2(10)
C56 C57 C58 120.1(10)
C53 C58 C57 120.6(9)
C60 C59 C64 117.8(7)
C60 C59 Ge5 120.5(6)
C64 C59 Ge5 121.7(6)
C61 C60 C59 120.5(8)
C62 C61 C60 121.6(9)
C61 C62 C63 118.8(9)
C62 C63 C64 122.1(9)
C63 C64 C59 119.1(8)
C66 C65 C70 113.6(8)
C66 C65 Ge5 123.0(6)
C70 C65 Ge5 122.9(7)
C65 C66 C67 124.3(9)
C68 C67 C66 119.2(9)
C67 C68 C69 120.5(10)
C70 C69 C68 118.6(11)
C69 C70 C65 122.6(11)
C72 C71 Ge6 173.5(7)
C71 C72 Ge7 174.3(7)
C74 C73 Ge7 176.9(8)
C73 C74 Ge8 175.7(8)
C76 C75 Ge8 173.7(8)
C75 C76 Ge9 175.0(8)
C78 C77 Ge9 173.7(8)
C77 C78 Ge10 175.2(7)
C80 C79 Ge10 177.1(8)
C79 C80 Ge6 177.9(8)
C82 C81 C86 118.1(8)
C82 C81 Ge6 120.7(6)
C86 C81 Ge6 121.2(7)
C83 C82 C81 120.0(8)
C84 C83 C82 121.3(9)
C85 C84 C83 119.0(9)
C84 C85 C86 120.9(8)
C85 C86 C81 120.6(9)
C88 C87 C92 121.4(10)
C88 C87 Ge6 120.2(8)
C92 C87 Ge6 118.4(8)
C87 C88 C89 121.7(12)
C90 C89 C88 116.8(13)
C89 C90 C91 124.1(14)
C90 C91 C92 117.4(13)
C87 C92 C91 118.4(12)
C98 C93 C94 118.1(9)
C98 C93 Ge7 120.1(6)
C94 C93 Ge7 121.9(7)
C95 C94 C93 123.2(11)
C94 C95 C96 120.2(11)
C95 C96 C97 120.0(10)
C96 C97 C98 118.2(11)
C93 C98 C97 120.3(9)
C100 C99 C104 117.4(10)
C100 C99 Ge7 121.8(7)
C104 C99 Ge7 120.7(8)
C99 C100 C101 121.8(11)
C102 C101 C100 120.6(13)
C101 C102 C103 121.4(14)
C102 C103 C104 118.9(14)
C99 C104 C103 119.6(13)
C110 C105 C106 116.2(9)
C110 C105 Ge8 124.4(8)
C106 C105 Ge8 119.1(7)
C107 C106 C105 121.9(12)
C106 C107 C108 119.9(13)
C109 C108 C107 118.8(12)
C108 C109 C110 120.0(12)
C105 C110 C109 122.8(11)
C112 C111 C116 118.1(8)
C112 C111 Ge8 122.6(7)
C116 C111 Ge8 119.2(6)
C111 C112 C113 120.2(9)
C114 C113 C112 120.0(9)
C113 C114 C115 121.1(10)
C114 C115 C116 118.8(10)
C115 C116 C111 121.5(9)
C122 C117 C118 116.9(11)
C122 C117 Ge9 122.4(9)
C118 C117 Ge9 120.7(8)
C117 C118 C119 121.7(13)
C120 C119 C118 120.3(15)
C119 C120 C121 120.6(15)
C120 C121 C122 119.1(13)
C117 C122 C121 121.4(13)
C128 C123 C124 116.5(10)
C128 C123 Ge9 124.4(8)
C124 C123 Ge9 119.0(7)
C123 C124 C125 117.6(11)
C126 C125 C124 120.0(12)
C127 C126 C125 120.3(11)
C126 C127 C128 120.1(12)
C123 C128 C127 125.4(12)
C34A C29A C30A 120.3(18)
C34A C29A Ge10 120.5(14)
C30A C29A Ge10 119.1(11)
C31A C30A C29A 122.0(17)
C30A C31A C32A 116.3(17)
C33A C32A C31A 120.7(16)
C34A C33A C32A 122.8(19)
C33A C34A C29A 117(2)
C30B C29B C34B 122.9(18)
C30B C29B Ge10 121.3(13)
C34B C29B Ge10 115.2(14)
C29B C30B C31B 118(2)
C32B C31B C30B 122(3)
C31B C32B C33B 117(3)
C34B C33B C32B 125(3)
C33B C34B C29B 115(3)
C36A C35A C40A 120(3)
C36A C35A Ge10 118.4(18)
C40A C35A Ge10 121.3(18)
C39A C40A C35A 123(3)
C35A C36A C37A 119(3)
C37A C38A C39A 126(3)
C38A C39A C40A 114(3)
C38A C37A C36A 118(3)
C35B C36B C37B 116.3(16)
C36B C37B C38B 124(2)
C38B C39B C40B 121(2)
C39B C38B C37B 118(2)
C36B C35B C40B 121.9(15)
C36B C35B Ge10 121.4(12)
C40B C35B Ge10 116.7(13)
C39B C40B C35B 119.5(19)

loop_
_geom_bond_atom_site_label_1
_geom_bond_atom_site_label_2
_geom_bond_distance
Ge1 C1 1.892(8)
Ge1 C10 1.902(8)
Ge1 C17 1.909(8)
Ge1 C11 1.940(8)
Ge2 C2 1.910(8)
Ge2 C3 1.916(8)
Ge2 C23 1.925(8)
Ge2 C29 1.943(7)
Ge3 C5 1.892(8)
Ge3 C4 1.910(8)
Ge3 C35 1.922(9)
Ge3 C41 1.929(8)
Ge4 C6 1.916(8)
Ge4 C7 1.920(9)
Ge4 C53 1.923(8)
Ge4 C47 1.933(8)
Ge5 C8 1.900(8)
Ge5 C65 1.908(8)
Ge5 C59 1.915(8)
Ge5 C9 1.915(8)
Ge6 C80 1.891(8)
Ge6 C71 1.902(9)
Ge6 C87 1.933(10)
Ge6 C81 1.935(9)
Ge7 C72 1.889(9)
Ge7 C73 1.902(9)
Ge7 C99 1.930(9)
Ge7 C93 1.935(8)
Ge8 C105 1.891(9)
Ge8 C75 1.898(9)
Ge8 C74 1.926(9)
Ge8 C111 1.929(8)
Ge9 C77 1.881(9)
Ge9 C76 1.913(8)
Ge9 C117 1.920(10)
Ge9 C123 1.935(9)
Ge10 C29B 1.787(16)
Ge10 C35B 1.884(15)
Ge10 C79 1.896(8)
Ge10 C78 1.909(9)
Ge10 C35A 2.03(3)
Ge10 C29A 2.099(17)
C1 C2 1.218(10)
C3 C4 1.200(10)
C5 C6 1.220(10)
C7 C8 1.212(10)
C9 C10 1.201(10)
C11 C12 1.380(11)
C11 C16 1.381(11)
C12 C13 1.380(12)
C13 C14 1.384(14)
C14 C15 1.333(14)
C15 C16 1.403(13)
C17 C22 1.395(10)
C17 C18 1.428(11)
C18 C19 1.379(12)
C19 C20 1.357(13)
C20 C21 1.371(12)
C21 C22 1.391(11)
C23 C24 1.337(12)
C23 C28 1.375(12)
C24 C25 1.418(14)
C25 C26 1.301(14)
C26 C27 1.354(13)
C27 C28 1.410(13)
C29 C30 1.373(10)
C29 C34 1.384(10)
C30 C31 1.403(11)
C31 C32 1.371(12)
C32 C33 1.367(11)
C33 C34 1.397(11)
C35 C40 1.366(11)
C35 C36 1.416(11)
C36 C37 1.381(12)
C37 C38 1.374(13)
C38 C39 1.350(13)
C39 C40 1.397(12)
C41 C42 1.319(12)
C41 C46 1.397(13)
C42 C43 1.390(14)
C43 C44 1.291(16)
C44 C45 1.406(18)
C45 C46 1.386(15)
C47 C48 1.338(12)
C47 C52 1.358(12)
C48 C49 1.422(14)
C49 C50 1.338(16)
C50 C51 1.351(16)
C51 C52 1.398(14)
C53 C54 1.351(12)
C53 C58 1.390(12)
C54 C55 1.378(14)
C55 C56 1.364(16)
C56 C57 1.335(14)
C57 C58 1.408(12)
C59 C60 1.405(11)
C59 C64 1.414(11)
C60 C61 1.383(11)
C61 C62 1.357(13)
C62 C63 1.377(14)
C63 C64 1.388(13)
C65 C66 1.367(11)
C65 C70 1.391(12)
C66 C67 1.384(12)
C67 C68 1.292(13)
C68 C69 1.392(15)
C69 C70 1.369(13)
C71 C72 1.229(11)
C73 C74 1.195(11)
C75 C76 1.209(11)
C77 C78 1.216(11)
C79 C80 1.226(11)
C81 C82 1.390(11)
C81 C86 1.394(11)
C82 C83 1.375(11)
C83 C84 1.374(12)
C84 C85 1.362(12)
C85 C86 1.378(12)
C87 C88 1.369(13)
C87 C92 1.397(14)
C88 C89 1.396(15)
C89 C90 1.384(18)
C90 C91 1.392(18)
C91 C92 1.435(16)
C93 C98 1.375(12)
C93 C94 1.380(11)
C94 C95 1.322(15)
C95 C96 1.385(17)
C96 C97 1.386(15)
C97 C98 1.427(12)
C99 C100 1.338(12)
C99 C104 1.371(13)
C100 C101 1.378(14)
C101 C102 1.301(18)
C102 C103 1.32(2)
C103 C104 1.429(18)
C105 C110 1.346(12)
C105 C106 1.404(13)
C106 C107 1.394(14)
C107 C108 1.396(18)
C108 C109 1.352(17)
C109 C110 1.426(15)
C111 C112 1.364(11)
C111 C116 1.439(12)
C112 C113 1.449(13)
C113 C114 1.376(13)
C114 C115 1.384(13)
C115 C116 1.404(12)
C117 C122 1.368(13)
C117 C118 1.380(14)
C118 C119 1.421(18)
C119 C120 1.325(19)
C120 C121 1.371(18)
C121 C122 1.435(16)
C123 C128 1.279(13)
C123 C124 1.416(13)
C124 C125 1.436(15)
C125 C126 1.348(16)
C126 C127 1.280(17)
C127 C128 1.385(16)
C29A C34A 1.387(16)
C29A C30A 1.395(16)
C30A C31A 1.393(16)
C31A C32A 1.400(16)
C32A C33A 1.377(17)
C33A C34A 1.368(18)
C29B C30B 1.383(15)
C29B C34B 1.403(18)
C30B C31B 1.40(2)
C31B C32B 1.39(2)
C32B C33B 1.395(19)
C33B C34B 1.389(19)
C35A C36A 1.404(19)
C35A C40A 1.412(18)
C40A C39A 1.407(18)
C36A C37A 1.415(18)
C38A C37A 1.382(19)
C38A C39A 1.396(19)
C36B C35B 1.388(16)
C36B C37B 1.398(16)
C37B C38B 1.403(18)
C39B C38B 1.378(18)
C39B C40B 1.398(17)
C35B C40B 1.404(17)

loop_
_platon_squeeze_void_nr
_platon_squeeze_void_average_x
_platon_squeeze_void_average_y
_platon_squeeze_void_average_z
_platon_squeeze_void_volume
_platon_squeeze_void_count_electrons
_platon_squeeze_void_content
1 0.000 0.500 0.000 203 28 ' '
2 0.000 0.000 0.500 203 28 ' '
3 0.071 0.742 0.118 7 1 ' '
4 0.071 0.758 0.618 7 1 ' '
5 0.154 0.004 0.118 10 1 ' '
6 0.154 0.496 0.618 10 1 ' '
7 0.286 0.273 0.146 7 1 ' '
8 0.286 0.227 0.646 7 1 ' '
9 0.494 0.773 0.563 135 25 ' '
10 0.494 0.727 1.063 135 25 ' '
11 0.506 0.227 0.437 135 25 ' '
12 0.506 0.273 0.937 135 25 ' '
13 0.500 0.500 0.500 16 4 ' '
14 0.500 1.000 1.000 16 4 ' '
15 0.714 0.773 0.354 7 1 ' '
16 0.714 0.727 0.854 7 1 ' '
17 0.845 0.504 0.382 10 1 ' '
18 0.845 0.996 0.882 10 1 ' '
19 0.929 0.242 0.382 7 1 ' '
20 0.929 0.258 0.882 7 1 ' '
